data_1521500
loop_
_publ_author_name
'Levin, I.'
'Bendersky, L.A.'
'Cline, J.P.'
'Roth, R.S.'
'Vanderah, T.A.'

_publ_section_title
;
 Octahedral tilting and cation ordering in perovskite-like Ca4 Nb2 O9 = 3
 . Ca (Ca1/3 Nb2/3) O3 polymorphs
;
_journal_name_full 'Journal of Solid State Chemistry'
_journal_page_first 43
_journal_page_last 61
_journal_volume 150
_journal_year 2000
_chemical_formula_sum 'Ca2.667 Nb1.333 O6'
_chemical_name_systematic 'Ca2 (Ca0.667 Nb0.333) Nb O6'
_space_group_IT_number 14
_symmetry_space_group_name_Hall '-P 2ybc'
_symmetry_space_group_name_H-M 'P 1 21/c 1'
_cell_angle_alpha 90
_cell_angle_beta 124.81
_cell_angle_gamma 90
_cell_formula_units_Z 2
_cell_length_a 5.56133
_cell_length_b 5.76733
_cell_length_c 9.74629
_cell_volume 256.662
_citation_journal_id_ASTM JSSCBI
_cod_data_source_file Levin_JSSCBI_2000_1829.cif
_cod_data_source_block Ca2.667Nb1.333O6
_cod_original_cell_volume 256.6624
_cod_database_code 1521500

loop_
_symmetry_equiv_pos_as_xyz
x,y,z
-x,y+1/2,-z+1/2
-x,-y,-z
x,-y-1/2,z-1/2

loop_
_atom_site_label
_atom_site_type_symbol
_atom_site_fract_x
_atom_site_fract_y
_atom_site_fract_z
_atom_site_occupancy
_atom_site_U_iso_or_equiv
Ca1 Ca+2 0.5 0 0 0.667 0.0
Ca2 Ca+2 0.2424 0.0524 0.2534 1 0.0
Nb1 Nb+5 0 0.5 0 1 0.0
O3 O-2 0.7542 0.3078 0.0476 1 0.0
O1 O-2 0.6569 0.9572 0.2577 1 0.0
O2 O-2 0.123 0.2081 0.9399 1 0.0
Nb2 Nb+5 0.5 0 0 0.333 0.0
